data_7111683
loop_
_publ_author_name
'Zhang, Liang'
'Gopee, Hemant'
'Hughes, David L.'
'Cammidge, Andrew N.'

_publ_section_title
;
 Antiaromatic twinned triphenylene discotics showing nematic phases and
 2-dimensional \p-overlap in the solid state
;
_journal_issue 24
_journal_name_full 'Chemical Communications'
_journal_page_first 4255
_journal_page_last 4257
_journal_paper_doi 10.1039/c0cc00311e
_journal_volume 46
_journal_year 2010
_chemical_formula_moiety 'C92 H116 O8'
_chemical_formula_structural bis-(tetrahexoxy-triphenylenyl-tetradiynyl)
_chemical_formula_sum 'C92 H116 O8'
_chemical_formula_weight 1349.85
_chemical_name_systematic
;
?
;
_space_group_IT_number 14
_symmetry_cell_setting monoclinic
_symmetry_space_group_name_Hall '-P 2yab'
_symmetry_space_group_name_H-M 'P 1 21/a 1'
_atom_sites_solution_hydrogens geom
_atom_sites_solution_primary direct
_atom_sites_solution_secondary difmap
_audit_creation_method SHELXL-97
_cell_angle_alpha 90.00
_cell_angle_beta 95.592(2)
_cell_angle_gamma 90.00
_cell_formula_units_Z 2
_cell_length_a 8.8608(6)
_cell_length_b 27.2688(16)
_cell_length_c 16.3205(12)
_cell_measurement_temperature 120(2)
_cell_volume 3924.6(5)
_computing_cell_refinement 'DENZO (Otwinowski & Minor, 1997) & COLLECT (Hooft, R.W.W., 1998)'
_computing_data_collection 'COLLECT (Hooft, R.W.W., 1998)'
_computing_data_reduction 'DENZO (Otwinowski & Minor, 1997) & COLLECT (Hooft, R.W.W., 1998)'
_computing_molecular_graphics 'ORTEP (Johnson, 1971 and Farrugia, 1997)'
_computing_publication_material 'SHELXL-97 (Sheldrick, 2008)'
_computing_structure_refinement 'SHELXL-97 (Sheldrick, 2008)'
_computing_structure_solution 'SHELXS-97 (Sheldrick, 2008)'
_diffrn_ambient_temperature 120(2)
_diffrn_detector_area_resol_mean 4096x4096pixels/62x62mm
_diffrn_measured_fraction_theta_full 0.995
_diffrn_measured_fraction_theta_max 0.995
_diffrn_measurement_device_type 'Bruker-Nonius APEX II CCD camera on \k-goniostat'
_diffrn_measurement_method '\f & \w scans'
_diffrn_radiation_monochromator '10cm confocal mirrors'
_diffrn_radiation_source 'Bruker-Nonius FR591 rotating anode'
_diffrn_radiation_type MoK\a
_diffrn_radiation_wavelength 0.71073
_diffrn_reflns_av_R_equivalents 0.0697
_diffrn_reflns_av_sigmaI/netI 0.0596
_diffrn_reflns_limit_h_max 9
_diffrn_reflns_limit_h_min -9
_diffrn_reflns_limit_k_max 29
_diffrn_reflns_limit_k_min -29
_diffrn_reflns_limit_l_max 17
_diffrn_reflns_limit_l_min -17
_diffrn_reflns_number 21077
_diffrn_reflns_theta_full 22.50
_diffrn_reflns_theta_max 22.50
_diffrn_reflns_theta_min 2.92
_exptl_absorpt_coefficient_mu 0.071
_exptl_absorpt_correction_T_max 1.00
_exptl_absorpt_correction_T_min 0.806
_exptl_absorpt_correction_type multi-scan
_exptl_absorpt_process_details 'SADABS 2007/2 (Sheldrick, G.M., 2007)'
_exptl_crystal_colour yellow
_exptl_crystal_density_diffrn 1.142
_exptl_crystal_density_method 'not measured'
_exptl_crystal_description plate
_exptl_crystal_F_000 1464
_exptl_crystal_size_max 0.1
_exptl_crystal_size_mid 0.08
_exptl_crystal_size_min 0.02
_refine_diff_density_max 0.221
_refine_diff_density_min -0.232
_refine_diff_density_rms 0.050
_refine_ls_extinction_method none
_refine_ls_goodness_of_fit_ref 1.126
_refine_ls_hydrogen_treatment constr
_refine_ls_matrix_type full
_refine_ls_number_parameters 479
_refine_ls_number_reflns 5106
_refine_ls_number_restraints 0
_refine_ls_restrained_S_all 1.126
_refine_ls_R_factor_all 0.0996
_refine_ls_R_factor_gt 0.0657
_refine_ls_shift/su_max 0.000
_refine_ls_shift/su_mean 0.000
_refine_ls_structure_factor_coef Fsqd
_refine_ls_weighting_details 'calc w=1/[\s^2^(Fo^2^)+(0.0239P)^2^+5.0862P] where P=(Fo^2^+2Fc^2^)/3'
_refine_ls_weighting_scheme calc
_refine_ls_wR_factor_gt 0.1278
_refine_ls_wR_factor_ref 0.1411
_reflns_number_gt 3735
_reflns_number_total 5106
_reflns_threshold_expression I>2sigma(I)
_cod_data_source_file c0cc00311esup1.cif
_cod_data_source_block 09src1148
_cod_depositor_comments
;
The following automatic conversions were performed:

'_symmetry_cell_setting' value 'Monoclinic' changed to 'monoclinic'
according to /home/saulius/struct/CIF-dictionaries/cif_core.dic
dictionary named 'cif_core.dic' version 2.4.2 from 2011-04-26.

Automatic conversion script
Id: cif_fix_values 1891 2012-01-12 08:04:46Z andrius 
;
_cod_original_sg_symbol_H-M P21/a
_cod_database_code 7111683

loop_
_symmetry_equiv_pos_as_xyz
'x, y, z'
'-x+1/2, y+1/2, -z'
'-x, -y, -z'
'x-1/2, -y-1/2, z'

loop_
_atom_site_label
_atom_site_type_symbol
_atom_site_fract_x
_atom_site_fract_y
_atom_site_fract_z
_atom_site_U_iso_or_equiv
_atom_site_adp_type
_atom_site_occupancy
_atom_site_symmetry_multiplicity
_atom_site_calc_flag
_atom_site_refinement_flags
_atom_site_disorder_assembly
_atom_site_disorder_group
C1 C 0.4442(3) 0.33936(11) 0.44152(19) 0.0209(7) Uani 1 1 d . . .
C11 C 0.5304(3) 0.36890(11) 0.4983(2) 0.0228(8) Uani 1 1 d . . .
H11 H 0.5193 0.4027 0.4938 0.027 Uiso 1 1 calc R . .
C12 C 0.6307(3) 0.35062(10) 0.56069(19) 0.0214(8) Uani 1 1 d . . .
C13 C 0.7064(4) 0.38561(11) 0.6157(2) 0.0223(8) Uani 1 1 d . . .
C14 C 0.7471(3) 0.42332(11) 0.6494(2) 0.0245(8) Uani 1 1 d . . .
C2 C 0.4596(3) 0.28773(10) 0.4494(2) 0.0210(7) Uani 1 1 d . . .
C21 C 0.5653(3) 0.26894(10) 0.51247(19) 0.0206(7) Uani 1 1 d . . .
H21 H 0.5784 0.2352 0.5172 0.025 Uiso 1 1 calc R . .
C22 C 0.6489(3) 0.29926(11) 0.56687(19) 0.0223(8) Uani 1 1 d . . .
O23 O 0.7526(2) 0.28464(7) 0.62959(14) 0.0282(6) Uani 1 1 d . . .
C24 C 0.7735(4) 0.23299(11) 0.6461(2) 0.0263(8) Uani 1 1 d . B .
H24A H 0.8136 0.2167 0.6000 0.032 Uiso 1 1 calc R . .
H24B H 0.6780 0.2177 0.6558 0.032 Uiso 1 1 calc R . .
C25 C 0.8847(4) 0.22980(12) 0.7221(2) 0.0363(9) Uani 1 1 d . . .
H25A H 0.9804 0.2439 0.7097 0.044 Uiso 1 1 calc R A 1
H25B H 0.8469 0.2495 0.7652 0.044 Uiso 1 1 calc R A 1
C26 C 0.9137(4) 0.17847(13) 0.7544(2) 0.0413(10) Uani 0.545(16) 1 d P B 1
H26A H 0.9172 0.1564 0.7080 0.050 Uiso 0.545(16) 1 calc PR B 1
H26B H 0.8292 0.1686 0.7842 0.050 Uiso 0.545(16) 1 calc PR B 1
C27 C 1.0622(15) 0.1727(3) 0.8119(7) 0.042(3) Uani 0.545(16) 1 d P B 1
H27A H 1.0714 0.1390 0.8310 0.050 Uiso 0.545(16) 1 calc PR B 1
H27B H 1.1481 0.1798 0.7814 0.050 Uiso 0.545(16) 1 calc PR B 1
C28 C 1.0649(16) 0.2064(5) 0.8848(7) 0.050(3) Uani 0.545(16) 1 d P B 1
H28A H 0.9716 0.2029 0.9107 0.060 Uiso 0.545(16) 1 calc PR B 1
H28B H 1.0722 0.2401 0.8667 0.060 Uiso 0.545(16) 1 calc PR B 1
C29 C 1.199(4) 0.1943(11) 0.946(2) 0.066(9) Uani 0.545(16) 1 d P B 1
H29A H 1.2020 0.2169 0.9913 0.099 Uiso 0.545(16) 1 calc PR B 1
H29B H 1.2905 0.1969 0.9197 0.099 Uiso 0.545(16) 1 calc PR B 1
H29C H 1.1882 0.1615 0.9660 0.099 Uiso 0.545(16) 1 calc PR B 1
C26A C 0.9137(4) 0.17847(13) 0.7544(2) 0.0413(10) Uani 0.455(16) 1 d P B 2
H26C H 0.9857 0.1623 0.7223 0.050 Uiso 0.455(16) 1 calc PR B 2
H26D H 0.8198 0.1600 0.7482 0.050 Uiso 0.455(16) 1 calc PR B 2
C27A C 0.9787(16) 0.1788(4) 0.8488(8) 0.040(4) Uani 0.455(16) 1 d P B 2
H27C H 0.9136 0.1984 0.8802 0.047 Uiso 0.455(16) 1 calc PR B 2
H27D H 0.9804 0.1456 0.8703 0.047 Uiso 0.455(16) 1 calc PR B 2
C28A C 1.1368(18) 0.1997(4) 0.8575(9) 0.041(4) Uani 0.455(16) 1 d P B 2
H28C H 1.1334 0.2327 0.8354 0.049 Uiso 0.455(16) 1 calc PR B 2
H28D H 1.1998 0.1801 0.8246 0.049 Uiso 0.455(16) 1 calc PR B 2
C29A C 1.213(5) 0.2013(12) 0.949(3) 0.047(7) Uani 0.455(16) 1 d P B 2
H29D H 1.3150 0.2136 0.9489 0.071 Uiso 0.455(16) 1 calc PR B 2
H29E H 1.2160 0.1689 0.9715 0.071 Uiso 0.455(16) 1 calc PR B 2
H29F H 1.1561 0.2225 0.9809 0.071 Uiso 0.455(16) 1 calc PR B 2
C3 C 0.3646(3) 0.25638(10) 0.39249(19) 0.0214(8) Uani 1 1 d . . .
C31 C 0.3744(3) 0.20449(11) 0.3974(2) 0.0230(8) Uani 1 1 d . . .
H31 H 0.4417 0.1902 0.4378 0.028 Uiso 1 1 calc R . .
C32 C 0.2868(3) 0.17503(10) 0.34405(19) 0.0222(8) Uani 1 1 d . . .
O33 O 0.2886(2) 0.12484(7) 0.34415(13) 0.0259(6) Uani 1 1 d . . .
C34 C 0.3881(4) 0.10066(10) 0.4061(2) 0.0238(8) Uani 1 1 d . . .
H34A H 0.3565 0.1072 0.4603 0.029 Uiso 1 1 calc R . .
H34B H 0.4911 0.1124 0.4046 0.029 Uiso 1 1 calc R . .
C35 C 0.3798(4) 0.04636(10) 0.3881(2) 0.0241(8) Uani 1 1 d . . .
H35A H 0.4587 0.0300 0.4234 0.029 Uiso 1 1 calc R . .
H35B H 0.4015 0.0412 0.3316 0.029 Uiso 1 1 calc R . .
C36 C 0.2289(4) 0.02213(11) 0.4000(2) 0.0287(8) Uani 1 1 d . . .
H36A H 0.1486 0.0387 0.3660 0.034 Uiso 1 1 calc R . .
H36B H 0.2083 0.0256 0.4570 0.034 Uiso 1 1 calc R . .
C37 C 0.2284(4) -0.03252(11) 0.3773(2) 0.0296(8) Uani 1 1 d . . .
H37A H 0.1279 -0.0457 0.3819 0.036 Uiso 1 1 calc R . .
H37B H 0.2491 -0.0356 0.3202 0.036 Uiso 1 1 calc R . .
C38 C 0.3431(4) -0.06310(11) 0.4304(2) 0.0303(9) Uani 1 1 d . . .
H38A H 0.4436 -0.0497 0.4267 0.036 Uiso 1 1 calc R . .
H38B H 0.3212 -0.0607 0.4873 0.036 Uiso 1 1 calc R . .
C39 C 0.3424(4) -0.11660(11) 0.4054(2) 0.0406(10) Uani 1 1 d . . .
H39A H 0.4164 -0.1342 0.4409 0.061 Uiso 1 1 calc R . .
H39B H 0.3665 -0.1193 0.3495 0.061 Uiso 1 1 calc R . .
H39C H 0.2437 -0.1303 0.4100 0.061 Uiso 1 1 calc R . .
C4 C 0.2620(3) 0.27745(10) 0.33145(19) 0.0204(7) Uani 1 1 d . . .
C41 C 0.1734(3) 0.24608(11) 0.2771(2) 0.0229(8) Uani 1 1 d . . .
H41 H 0.1047 0.2598 0.2367 0.028 Uiso 1 1 calc R . .
C42 C 0.1856(4) 0.19613(11) 0.2820(2) 0.0231(8) Uani 1 1 d . . .
O43 O 0.1053(2) 0.16382(7) 0.23063(13) 0.0265(6) Uani 1 1 d . . .
C44 C 0.0000(4) 0.18364(11) 0.1668(2) 0.0250(8) Uani 1 1 d . . .
H44A H 0.0523 0.2053 0.1319 0.030 Uiso 1 1 calc R . .
H44B H -0.0778 0.2023 0.1908 0.030 Uiso 1 1 calc R . .
C45 C -0.0706(4) 0.14171(11) 0.1171(2) 0.0277(8) Uani 1 1 d . . .
H45A H -0.1110 0.1182 0.1538 0.033 Uiso 1 1 calc R . .
H45B H 0.0068 0.1253 0.0890 0.033 Uiso 1 1 calc R . .
C46 C -0.1973(4) 0.15877(11) 0.0538(2) 0.0281(8) Uani 1 1 d . . .
H46A H -0.2804 0.1711 0.0825 0.034 Uiso 1 1 calc R . .
H46B H -0.1602 0.1857 0.0225 0.034 Uiso 1 1 calc R . .
C47 C -0.2569(4) 0.11860(13) -0.0054(2) 0.0380(9) Uani 1 1 d . . .
H47A H -0.1736 0.1062 -0.0338 0.046 Uiso 1 1 calc R . .
H47B H -0.2943 0.0918 0.0260 0.046 Uiso 1 1 calc R . .
C48 C -0.3829(4) 0.13543(14) -0.0690(2) 0.0458(10) Uani 1 1 d . . .
H48A H -0.3478 0.1636 -0.0981 0.055 Uiso 1 1 calc R . .
H48B H -0.4689 0.1458 -0.0408 0.055 Uiso 1 1 calc R . .
C49 C -0.4348(5) 0.09581(17) -0.1314(3) 0.0682(14) Uani 1 1 d . . .
H49A H -0.5142 0.1085 -0.1698 0.102 Uiso 1 1 calc R . .
H49B H -0.4720 0.0681 -0.1032 0.102 Uiso 1 1 calc R . .
H49C H -0.3508 0.0859 -0.1605 0.102 Uiso 1 1 calc R . .
C5 C 0.2473(3) 0.33074(11) 0.32326(19) 0.0208(7) Uani 1 1 d . . .
C51 C 0.1447(3) 0.35298(11) 0.2623(2) 0.0228(8) Uani 1 1 d . . .
H51 H 0.0841 0.3332 0.2262 0.027 Uiso 1 1 calc R . .
C52 C 0.1327(3) 0.40316(11) 0.25501(19) 0.0211(7) Uani 1 1 d . . .
O53 O 0.0358(2) 0.42696(7) 0.19818(13) 0.0258(5) Uani 1 1 d . . .
C54 C -0.0727(4) 0.39800(11) 0.1476(2) 0.0283(8) Uani 1 1 d . . .
H54A H -0.1272 0.3764 0.1816 0.034 Uiso 1 1 calc R . .
H54B H -0.0215 0.3781 0.1095 0.034 Uiso 1 1 calc R . .
C55 C -0.1813(4) 0.43323(11) 0.10091(19) 0.0255(8) Uani 1 1 d . . .
H55A H -0.2482 0.4149 0.0614 0.031 Uiso 1 1 calc R . .
H55B H -0.1239 0.4560 0.0704 0.031 Uiso 1 1 calc R . .
C56 C -0.2769(4) 0.46220(12) 0.1565(2) 0.0314(9) Uani 1 1 d . . .
H56A H -0.2119 0.4852 0.1887 0.038 Uiso 1 1 calc R . .
H56B H -0.3184 0.4398 0.1946 0.038 Uiso 1 1 calc R . .
C57 C -0.4064(4) 0.49034(12) 0.1100(2) 0.0312(9) Uani 1 1 d . . .
H57A H -0.3647 0.5130 0.0723 0.037 Uiso 1 1 calc R . .
H57B H -0.4708 0.4674 0.0774 0.037 Uiso 1 1 calc R . .
C58 C -0.5026(4) 0.51880(15) 0.1651(2) 0.0459(10) Uani 1 1 d . . .
H58A H -0.4420 0.5450 0.1917 0.055 Uiso 1 1 calc R . .
H58B H -0.5325 0.4971 0.2078 0.055 Uiso 1 1 calc R . .
C59 C -0.6449(4) 0.54095(15) 0.1191(2) 0.0516(11) Uani 1 1 d . . .
H59A H -0.7007 0.5586 0.1571 0.077 Uiso 1 1 calc R . .
H59B H -0.7071 0.5152 0.0939 0.077 Uiso 1 1 calc R . .
H59C H -0.6163 0.5629 0.0773 0.077 Uiso 1 1 calc R . .
C6 C 0.3394(3) 0.36087(10) 0.37685(19) 0.0206(8) Uani 1 1 d . . .
C61 C 0.3256(3) 0.41191(11) 0.3674(2) 0.0232(8) Uani 1 1 d . . .
H61 H 0.3872 0.4320 0.4025 0.028 Uiso 1 1 calc R . .
C62 C 0.2248(3) 0.43364(10) 0.30841(19) 0.0215(8) Uani 1 1 d . . .
C63 C 0.2146(3) 0.48620(12) 0.3086(2) 0.0239(8) Uani 1 1 d . . .
C64 C 0.7758(4) 0.47038(11) 0.6765(2) 0.0247(8) Uani 1 1 d . . .

loop_
_atom_site_aniso_label
_atom_site_aniso_U_11
_atom_site_aniso_U_22
_atom_site_aniso_U_33
_atom_site_aniso_U_23
_atom_site_aniso_U_13
_atom_site_aniso_U_12
C1 0.0208(18) 0.0188(17) 0.0239(19) -0.0014(14) 0.0062(15) -0.0008(14)
C11 0.0231(18) 0.0113(16) 0.034(2) -0.0018(14) 0.0047(16) 0.0004(14)
C12 0.0205(18) 0.0162(17) 0.028(2) -0.0001(14) 0.0052(15) 0.0002(14)
C13 0.0233(18) 0.0177(18) 0.0258(19) 0.0026(16) 0.0016(15) 0.0021(15)
C14 0.0249(19) 0.020(2) 0.028(2) 0.0034(16) -0.0013(15) 0.0021(15)
C2 0.0200(17) 0.0155(17) 0.0280(19) 0.0008(14) 0.0043(15) 0.0000(14)
C21 0.0224(18) 0.0115(16) 0.0284(19) 0.0005(14) 0.0050(15) 0.0006(14)
C22 0.0204(18) 0.0225(18) 0.0240(19) 0.0042(15) 0.0025(15) 0.0031(14)
O23 0.0336(14) 0.0137(11) 0.0353(14) 0.0015(10) -0.0073(11) 0.0004(10)
C24 0.031(2) 0.0168(17) 0.032(2) 0.0027(14) 0.0048(16) 0.0020(15)
C25 0.039(2) 0.0253(19) 0.042(2) 0.0035(17) -0.0060(18) -0.0025(16)
C26 0.047(2) 0.029(2) 0.045(2) 0.0082(18) -0.009(2) -0.0016(18)
C27 0.048(7) 0.026(4) 0.050(6) 0.011(4) -0.009(5) 0.004(4)
C28 0.047(7) 0.070(7) 0.034(6) 0.002(5) 0.003(5) 0.003(6)
C29 0.052(10) 0.097(19) 0.043(11) 0.010(11) -0.017(8) -0.030(10)
C26A 0.047(2) 0.029(2) 0.045(2) 0.0082(18) -0.009(2) -0.0016(18)
C27A 0.032(7) 0.032(5) 0.055(8) 0.010(5) 0.006(6) -0.003(5)
C28A 0.039(8) 0.041(6) 0.042(8) 0.005(5) 0.004(6) 0.004(6)
C29A 0.050(14) 0.022(6) 0.066(17) 0.019(7) -0.010(12) 0.000(8)
C3 0.0201(18) 0.0135(16) 0.031(2) 0.0002(14) 0.0029(15) -0.0024(14)
C31 0.0198(18) 0.0188(17) 0.030(2) 0.0021(15) -0.0014(15) 0.0008(14)
C32 0.0258(19) 0.0142(17) 0.027(2) -0.0006(14) 0.0039(16) 0.0005(14)
O33 0.0309(13) 0.0120(12) 0.0336(14) -0.0003(9) -0.0033(11) 0.0017(10)
C34 0.0267(19) 0.0178(17) 0.026(2) 0.0021(14) 0.0001(15) 0.0015(14)
C35 0.0278(19) 0.0172(17) 0.0272(19) -0.0003(14) 0.0016(15) 0.0045(14)
C36 0.027(2) 0.0214(18) 0.037(2) 0.0050(15) 0.0006(16) -0.0009(15)
C37 0.030(2) 0.0211(17) 0.037(2) 0.0008(15) -0.0007(16) -0.0070(15)
C38 0.035(2) 0.0171(17) 0.037(2) 0.0012(15) -0.0013(17) -0.0020(15)
C39 0.046(2) 0.0211(19) 0.053(3) 0.0000(17) -0.004(2) -0.0012(17)
C4 0.0233(18) 0.0160(17) 0.0227(19) -0.0022(14) 0.0062(15) 0.0016(14)
C41 0.0218(18) 0.0184(18) 0.029(2) 0.0024(14) 0.0035(15) 0.0005(14)
C42 0.0256(19) 0.0181(18) 0.026(2) -0.0052(15) 0.0047(16) -0.0047(15)
O43 0.0309(13) 0.0169(11) 0.0301(14) -0.0020(10) -0.0059(11) -0.0006(10)
C44 0.0245(19) 0.0228(17) 0.027(2) 0.0005(15) 0.0002(16) -0.0016(14)
C45 0.0261(19) 0.0224(18) 0.034(2) -0.0015(16) 0.0000(16) 0.0005(15)
C46 0.0267(19) 0.0286(19) 0.029(2) -0.0026(16) 0.0039(16) 0.0026(15)
C47 0.036(2) 0.036(2) 0.040(2) -0.0084(17) -0.0071(18) -0.0031(17)
C48 0.037(2) 0.059(3) 0.040(2) -0.008(2) -0.0050(19) -0.001(2)
C49 0.056(3) 0.083(3) 0.060(3) -0.011(3) -0.022(2) -0.013(3)
C5 0.0214(18) 0.0185(17) 0.0233(19) 0.0016(14) 0.0056(15) 0.0007(14)
C51 0.0242(18) 0.0176(18) 0.027(2) -0.0062(14) 0.0024(15) -0.0024(14)
C52 0.0232(18) 0.0181(17) 0.0224(19) 0.0000(14) 0.0033(15) 0.0019(14)
O53 0.0308(13) 0.0166(11) 0.0283(13) 0.0001(10) -0.0058(11) -0.0018(10)
C54 0.034(2) 0.0212(17) 0.029(2) -0.0061(15) -0.0008(16) -0.0031(15)
C55 0.0277(19) 0.0239(18) 0.0234(19) 0.0001(15) -0.0043(15) 0.0020(15)
C56 0.035(2) 0.0280(19) 0.030(2) 0.0006(16) -0.0045(17) 0.0040(16)
C57 0.033(2) 0.0314(19) 0.028(2) 0.0009(16) -0.0023(16) 0.0008(16)
C58 0.041(2) 0.055(3) 0.041(2) 0.010(2) 0.0015(19) 0.020(2)
C59 0.048(3) 0.063(3) 0.042(3) -0.002(2) -0.003(2) 0.023(2)
C6 0.0217(18) 0.0158(17) 0.0243(19) -0.0003(14) 0.0028(15) 0.0001(14)
C61 0.0203(18) 0.0191(17) 0.030(2) -0.0054(15) -0.0006(15) -0.0029(14)
C62 0.0232(18) 0.0134(17) 0.028(2) 0.0009(14) 0.0032(15) -0.0009(14)
C63 0.0168(18) 0.025(2) 0.028(2) 0.0011(15) -0.0031(14) -0.0011(14)
C64 0.0246(19) 0.018(2) 0.030(2) 0.0035(15) -0.0032(15) -0.0021(15)

loop_
_atom_type_symbol
_atom_type_description
_atom_type_scat_dispersion_real
_atom_type_scat_dispersion_imag
_atom_type_scat_source
C C 0.0033 0.0016 'International Tables Vol C Tables 4.2.6.8 and 6.1.1.4'
H H 0.0000 0.0000 'International Tables Vol C Tables 4.2.6.8 and 6.1.1.4'
O O 0.0106 0.0060 'International Tables Vol C Tables 4.2.6.8 and 6.1.1.4'

loop_
_geom_angle_atom_site_label_1
_geom_angle_atom_site_label_2
_geom_angle_atom_site_label_3
_geom_angle
_geom_angle_site_symmetry_1
C11 C1 C2 118.1(3) .
C11 C1 C6 121.1(3) .
C2 C1 C6 120.9(3) .
C12 C11 C1 123.6(3) .
C12 C11 H11 118.2 .
C1 C11 H11 118.2 .
C11 C12 C22 118.2(3) .
C11 C12 C13 116.8(3) .
C22 C12 C13 125.0(3) .
C14 C13 C12 163.0(3) .
C13 C14 C64 169.3(3) .
C21 C2 C1 118.3(3) .
C21 C2 C3 123.1(3) .
C1 C2 C3 118.5(3) .
C22 C21 C2 121.8(3) .
C22 C21 H21 119.1 .
C2 C21 H21 119.1 .
O23 C22 C21 126.1(3) .
O23 C22 C12 114.0(3) .
C21 C22 C12 120.0(3) .
C22 O23 C24 119.3(2) .
O23 C24 C25 105.8(2) .
O23 C24 H24A 110.6 .
C25 C24 H24A 110.6 .
O23 C24 H24B 110.6 .
C25 C24 H24B 110.6 .
H24A C24 H24B 108.7 .
C26 C25 C24 114.6(3) .
C26 C25 H25A 108.6 .
C24 C25 H25A 108.6 .
C26 C25 H25B 108.6 .
C24 C25 H25B 108.6 .
H25A C25 H25B 107.6 .
C25 C26 C27 114.3(4) .
C25 C26 H26A 108.7 .
C27 C26 H26A 108.7 .
C25 C26 H26B 108.7 .
C27 C26 H26B 108.7 .
H26A C26 H26B 107.6 .
C28 C27 C26 111.4(11) .
C28 C27 H27A 109.3 .
C26 C27 H27A 109.3 .
C28 C27 H27B 109.3 .
C26 C27 H27B 109.3 .
H27A C27 H27B 108.0 .
C27 C28 C29 110.0(18) .
C27 C28 H28A 109.7 .
C29 C28 H28A 109.7 .
C27 C28 H28B 109.7 .
C29 C28 H28B 109.7 .
H28A C28 H28B 108.2 .
C28 C29 H29A 109.5 .
C28 C29 H29B 109.5 .
H29A C29 H29B 109.5 .
C28 C29 H29C 109.5 .
H29A C29 H29C 109.5 .
H29B C29 H29C 109.5 .
C28A C27A H27C 109.7 .
C28A C27A H27D 109.7 .
H27C C27A H27D 108.2 .
C27A C28A C29A 114(2) .
C27A C28A H28C 108.7 .
C29A C28A H28C 108.7 .
C27A C28A H28D 108.7 .
C29A C28A H28D 108.7 .
H28C C28A H28D 107.6 .
C28A C29A H29D 109.5 .
C28A C29A H29E 109.5 .
H29D C29A H29E 109.5 .
C28A C29A H29F 109.5 .
H29D C29A H29F 109.5 .
H29E C29A H29F 109.5 .
C4 C3 C31 118.7(3) .
C4 C3 C2 120.2(3) .
C31 C3 C2 121.1(3) .
C32 C31 C3 121.4(3) .
C32 C31 H31 119.3 .
C3 C31 H31 119.3 .
O33 C32 C31 125.5(3) .
O33 C32 C42 114.6(3) .
C31 C32 C42 120.0(3) .
C32 O33 C34 117.8(2) .
O33 C34 C35 107.4(2) .
O33 C34 H34A 110.2 .
C35 C34 H34A 110.2 .
O33 C34 H34B 110.2 .
C35 C34 H34B 110.2 .
H34A C34 H34B 108.5 .
C34 C35 C36 115.3(3) .
C34 C35 H35A 108.4 .
C36 C35 H35A 108.4 .
C34 C35 H35B 108.4 .
C36 C35 H35B 108.4 .
H35A C35 H35B 107.5 .
C35 C36 C37 111.9(3) .
C35 C36 H36A 109.2 .
C37 C36 H36A 109.2 .
C35 C36 H36B 109.2 .
C37 C36 H36B 109.2 .
H36A C36 H36B 107.9 .
C38 C37 C36 114.1(3) .
C38 C37 H37A 108.7 .
C36 C37 H37A 108.7 .
C38 C37 H37B 108.7 .
C36 C37 H37B 108.7 .
H37A C37 H37B 107.6 .
C39 C38 C37 113.0(3) .
C39 C38 H38A 109.0 .
C37 C38 H38A 109.0 .
C39 C38 H38B 109.0 .
C37 C38 H38B 109.0 .
H38A C38 H38B 107.8 .
C38 C39 H39A 109.5 .
C38 C39 H39B 109.5 .
H39A C39 H39B 109.5 .
C38 C39 H39C 109.5 .
H39A C39 H39C 109.5 .
H39B C39 H39C 109.5 .
C3 C4 C41 118.6(3) .
C3 C4 C5 121.1(3) .
C41 C4 C5 120.3(3) .
C42 C41 C4 121.9(3) .
C42 C41 H41 119.0 .
C4 C41 H41 119.0 .
O43 C42 C41 124.9(3) .
O43 C42 C32 115.7(3) .
C41 C42 C32 119.4(3) .
C42 O43 C44 117.7(2) .
O43 C44 C45 108.2(2) .
O43 C44 H44A 110.1 .
C45 C44 H44A 110.1 .
O43 C44 H44B 110.1 .
C45 C44 H44B 110.1 .
H44A C44 H44B 108.4 .
C44 C45 C46 112.0(2) .
C44 C45 H45A 109.2 .
C46 C45 H45A 109.2 .
C44 C45 H45B 109.2 .
C46 C45 H45B 109.2 .
H45A C45 H45B 107.9 .
C47 C46 C45 113.5(3) .
C47 C46 H46A 108.9 .
C45 C46 H46A 108.9 .
C47 C46 H46B 108.9 .
C45 C46 H46B 108.9 .
H46A C46 H46B 107.7 .
C48 C47 C46 113.8(3) .
C48 C47 H47A 108.8 .
C46 C47 H47A 108.8 .
C48 C47 H47B 108.8 .
C46 C47 H47B 108.8 .
H47A C47 H47B 107.7 .
C47 C48 C49 113.3(3) .
C47 C48 H48A 108.9 .
C49 C48 H48A 108.9 .
C47 C48 H48B 108.9 .
C49 C48 H48B 108.9 .
H48A C48 H48B 107.7 .
C48 C49 H49A 109.5 .
C48 C49 H49B 109.5 .
H49A C49 H49B 109.5 .
C48 C49 H49C 109.5 .
H49A C49 H49C 109.5 .
H49B C49 H49C 109.5 .
C6 C5 C51 118.8(3) .
C6 C5 C4 118.9(3) .
C51 C5 C4 122.3(3) .
C52 C51 C5 121.7(3) .
C52 C51 H51 119.2 .
C5 C51 H51 119.2 .
O53 C52 C51 124.7(3) .
O53 C52 C62 115.4(3) .
C51 C52 C62 119.9(3) .
C52 O53 C54 118.0(2) .
O53 C54 C55 107.3(2) .
O53 C54 H54A 110.3 .
C55 C54 H54A 110.3 .
O53 C54 H54B 110.3 .
C55 C54 H54B 110.3 .
H54A C54 H54B 108.5 .
C54 C55 C56 113.1(3) .
C54 C55 H55A 109.0 .
C56 C55 H55A 109.0 .
C54 C55 H55B 109.0 .
C56 C55 H55B 109.0 .
H55A C55 H55B 107.8 .
C55 C56 C57 113.6(3) .
C55 C56 H56A 108.8 .
C57 C56 H56A 108.8 .
C55 C56 H56B 108.8 .
C57 C56 H56B 108.8 .
H56A C56 H56B 107.7 .
C58 C57 C56 113.8(3) .
C58 C57 H57A 108.8 .
C56 C57 H57A 108.8 .
C58 C57 H57B 108.8 .
C56 C57 H57B 108.8 .
H57A C57 H57B 107.7 .
C57 C58 C59 113.3(3) .
C57 C58 H58A 108.9 .
C59 C58 H58A 108.9 .
C57 C58 H58B 108.9 .
C59 C58 H58B 108.9 .
H58A C58 H58B 107.7 .
C58 C59 H59A 109.5 .
C58 C59 H59B 109.5 .
H59A C59 H59B 109.5 .
C58 C59 H59C 109.5 .
H59A C59 H59C 109.5 .
H59B C59 H59C 109.5 .
C5 C6 C61 118.2(3) .
C5 C6 C1 120.4(3) .
C61 C6 C1 121.4(3) .
C62 C61 C6 123.1(3) .
C62 C61 H61 118.5 .
C6 C61 H61 118.5 .
C61 C62 C52 118.4(3) .
C61 C62 C63 117.6(3) .
C52 C62 C63 123.9(3) .
C64 C63 C62 166.8(3) 3_666
C63 C64 C14 170.5(3) 3_666

loop_
_geom_bond_atom_site_label_1
_geom_bond_atom_site_label_2
_geom_bond_distance
_geom_bond_site_symmetry_2
C1 C11 1.398(4) .
C1 C2 1.419(4) .
C1 C6 1.459(4) .
C11 C12 1.378(4) .
C11 H11 0.9300 .
C12 C22 1.412(4) .
C12 C13 1.431(4) .
C13 C14 1.205(4) .
C14 C64 1.373(5) .
C2 C21 1.418(4) .
C2 C3 1.466(4) .
C21 C22 1.376(4) .
C21 H21 0.9300 .
C22 O23 1.366(4) .
O23 C24 1.443(3) .
C24 C25 1.510(4) .
C24 H24A 0.9700 .
C24 H24B 0.9700 .
C25 C26 1.509(5) .
C25 H25A 0.9700 .
C25 H25B 0.9700 .
C26 C27 1.548(9) .
C26 H26A 0.9700 .
C26 H26B 0.9700 .
C27 C28 1.50(2) .
C27 H27A 0.9700 .
C27 H27B 0.9700 .
C28 C29 1.51(3) .
C28 H28A 0.9700 .
C28 H28B 0.9700 .
C29 H29A 0.9600 .
C29 H29B 0.9600 .
C29 H29C 0.9600 .
C27A C28A 1.51(2) .
C27A H27C 0.9700 .
C27A H27D 0.9700 .
C28A C29A 1.57(4) .
C28A H28C 0.9700 .
C28A H28D 0.9700 .
C29A H29D 0.9600 .
C29A H29E 0.9600 .
C29A H29F 0.9600 .
C3 C4 1.405(4) .
C3 C31 1.420(4) .
C31 C32 1.369(4) .
C31 H31 0.9300 .
C32 O33 1.369(3) .
C32 C42 1.409(4) .
O33 C34 1.436(3) .
C34 C35 1.510(4) .
C34 H34A 0.9700 .
C34 H34B 0.9700 .
C35 C36 1.521(4) .
C35 H35A 0.9700 .
C35 H35B 0.9700 .
C36 C37 1.536(4) .
C36 H36A 0.9700 .
C36 H36B 0.9700 .
C37 C38 1.519(4) .
C37 H37A 0.9700 .
C37 H37B 0.9700 .
C38 C39 1.515(4) .
C38 H38A 0.9700 .
C38 H38B 0.9700 .
C39 H39A 0.9600 .
C39 H39B 0.9600 .
C39 H39C 0.9600 .
C4 C41 1.415(4) .
C4 C5 1.464(4) .
C41 C42 1.368(4) .
C41 H41 0.9300 .
C42 O43 1.367(4) .
O43 C44 1.434(4) .
C44 C45 1.503(4) .
C44 H44A 0.9700 .
C44 H44B 0.9700 .
C45 C46 1.522(4) .
C45 H45A 0.9700 .
C45 H45B 0.9700 .
C46 C47 1.521(4) .
C46 H46A 0.9700 .
C46 H46B 0.9700 .
C47 C48 1.519(5) .
C47 H47A 0.9700 .
C47 H47B 0.9700 .
C48 C49 1.525(5) .
C48 H48A 0.9700 .
C48 H48B 0.9700 .
C49 H49A 0.9600 .
C49 H49B 0.9600 .
C49 H49C 0.9600 .
C5 C6 1.403(4) .
C5 C51 1.417(4) .
C51 C52 1.377(4) .
C51 H51 0.9300 .
C52 O53 1.365(4) .
C52 C62 1.407(4) .
O53 C54 1.440(4) .
C54 C55 1.512(4) .
C54 H54A 0.9700 .
C54 H54B 0.9700 .
C55 C56 1.521(5) .
C55 H55A 0.9700 .
C55 H55B 0.9700 .
C56 C57 1.521(4) .
C56 H56A 0.9700 .
C56 H56B 0.9700 .
C57 C58 1.512(5) .
C57 H57A 0.9700 .
C57 H57B 0.9700 .
C58 C59 1.528(5) .
C58 H58A 0.9700 .
C58 H58B 0.9700 .
C59 H59A 0.9600 .
C59 H59B 0.9600 .
C59 H59C 0.9600 .
C6 C61 1.405(4) .
C61 C62 1.381(4) .
C61 H61 0.9300 .
C62 C63 1.436(4) .
C63 C64 1.210(4) 3_666
C64 C63 1.210(4) 3_666

loop_
_geom_torsion_atom_site_label_1
_geom_torsion_atom_site_label_2
_geom_torsion_atom_site_label_3
_geom_torsion_atom_site_label_4
_geom_torsion
_geom_torsion_site_symmetry_4
C2 C1 C11 C12 1.0(5) .
C6 C1 C11 C12 179.9(3) .
C1 C11 C12 C22 0.8(5) .
C1 C11 C12 C13 -177.8(3) .
C11 C12 C13 C14 2.0(14) .
C22 C12 C13 C14 -176.6(11) .
C12 C13 C14 C64 -3(3) .
C11 C1 C2 C21 -2.2(5) .
C6 C1 C2 C21 178.8(3) .
C11 C1 C2 C3 177.2(3) .
C6 C1 C2 C3 -1.7(5) .
C1 C2 C21 C22 1.8(5) .
C3 C2 C21 C22 -177.6(3) .
C2 C21 C22 O23 179.7(3) .
C2 C21 C22 C12 -0.1(5) .
C11 C12 C22 O23 178.9(3) .
C13 C12 C22 O23 -2.6(5) .
C11 C12 C22 C21 -1.3(5) .
C13 C12 C22 C21 177.2(3) .
C21 C22 O23 C24 -4.3(5) .
C12 C22 O23 C24 175.5(3) .
C22 O23 C24 C25 -175.6(3) .
O23 C24 C25 C26 175.4(3) .
C24 C25 C26 C27 160.5(7) .
C25 C26 C27 C28 57.8(12) .
C26 C27 C28 C29 171.1(17) .
C21 C2 C3 C4 179.9(3) .
C1 C2 C3 C4 0.5(5) .
C21 C2 C3 C31 -0.4(5) .
C1 C2 C3 C31 -179.8(3) .
C4 C3 C31 C32 0.3(5) .
C2 C3 C31 C32 -179.5(3) .
C3 C31 C32 O33 180.0(3) .
C3 C31 C32 C42 0.7(5) .
C31 C32 O33 C34 1.3(5) .
C42 C32 O33 C34 -179.5(3) .
C32 O33 C34 C35 -174.8(3) .
O33 C34 C35 C36 -67.8(3) .
C34 C35 C36 C37 177.9(3) .
C35 C36 C37 C38 62.7(4) .
C36 C37 C38 C39 -178.8(3) .
C31 C3 C4 C41 -0.4(5) .
C2 C3 C4 C41 179.3(3) .
C31 C3 C4 C5 -179.8(3) .
C2 C3 C4 C5 -0.1(5) .
C3 C4 C41 C42 -0.4(5) .
C5 C4 C41 C42 179.0(3) .
C4 C41 C42 O43 -178.9(3) .
C4 C41 C42 C32 1.4(5) .
O33 C32 C42 O43 -0.6(4) .
C31 C32 C42 O43 178.7(3) .
O33 C32 C42 C41 179.1(3) .
C31 C32 C42 C41 -1.6(5) .
C41 C42 O43 C44 -0.1(5) .
C32 C42 O43 C44 179.6(3) .
C42 O43 C44 C45 178.3(3) .
O43 C44 C45 C46 173.5(3) .
C44 C45 C46 C47 172.1(3) .
C45 C46 C47 C48 -179.7(3) .
C46 C47 C48 C49 176.3(3) .
C3 C4 C5 C6 0.9(5) .
C41 C4 C5 C6 -178.4(3) .
C3 C4 C5 C51 180.0(3) .
C41 C4 C5 C51 0.6(5) .
C6 C5 C51 C52 -0.6(5) .
C4 C5 C51 C52 -179.7(3) .
C5 C51 C52 O53 -179.5(3) .
C5 C51 C52 C62 0.7(5) .
C51 C52 O53 C54 6.7(5) .
C62 C52 O53 C54 -173.5(3) .
C52 O53 C54 C55 170.8(3) .
O53 C54 C55 C56 -65.5(4) .
C54 C55 C56 C57 -169.0(3) .
C55 C56 C57 C58 179.4(3) .
C56 C57 C58 C59 -171.9(3) .
C51 C5 C6 C61 -0.1(5) .
C4 C5 C6 C61 179.0(3) .
C51 C5 C6 C1 178.7(3) .
C4 C5 C6 C1 -2.2(5) .
C11 C1 C6 C5 -176.3(3) .
C2 C1 C6 C5 2.6(5) .
C11 C1 C6 C61 2.5(5) .
C2 C1 C6 C61 -178.6(3) .
C5 C6 C61 C62 0.6(5) .
C1 C6 C61 C62 -178.2(3) .
C6 C61 C62 C52 -0.5(5) .
C6 C61 C62 C63 176.0(3) .
O53 C52 C62 C61 -179.9(3) .
C51 C52 C62 C61 -0.2(5) .
O53 C52 C62 C63 3.8(5) .
C51 C52 C62 C63 -176.4(3) .
C61 C62 C63 C64 -8.9(17) 3_666
C52 C62 C63 C64 167.4(14) 3_666
C13 C14 C64 C63 4(4) 3_666
